data_1512273
loop_
_publ_author_name
'Liu, Na'
'Li, Rui-Juan'
'Wang, Xiao-Ning'
'Zhu, Rong-Xiu'
'Wang, Lei'
'Lin, Zhao-Min'
'Zhao, Yu'
'Lou, Hong-Xiang'

_publ_section_title
;
 Highly Oxygenated ent-Pimarane-Type Diterpenoids from the Chinese
 Liverwort Pedinophyllum interruptum and Their Allelopathic Activities.
;
_journal_issue 9
_journal_name_full 'Journal of natural products'
_journal_page_first 1647
_journal_page_last 1653
_journal_paper_doi 10.1021/np4003178
_journal_volume 76
_journal_year 2013
_chemical_absolute_configuration rm
_chemical_formula_moiety 'C20 H30 O3'
_chemical_formula_sum 'C20 H30 O3'
_chemical_formula_weight 318.44
_chemical_name_systematic
;
 ?
;
_space_group_IT_number 19
_symmetry_cell_setting orthorhombic
_symmetry_space_group_name_Hall 'P 2ac 2ab'
_symmetry_space_group_name_H-M 'P 21 21 21'
_atom_sites_solution_hydrogens geom
_atom_sites_solution_primary direct
_atom_sites_solution_secondary difmap
_audit_creation_method SHELXL-97
_cell_angle_alpha 90.00
_cell_angle_beta 90.00
_cell_angle_gamma 90.00
_cell_formula_units_Z 4
_cell_length_a 7.9551(2)
_cell_length_b 11.0331(3)
_cell_length_c 21.0769(8)
_cell_measurement_reflns_used 1559
_cell_measurement_temperature 293(2)
_cell_measurement_theta_max 21.92
_cell_measurement_theta_min 3.44
_cell_volume 1849.91(10)
_computing_cell_refinement 'APEX2 Software Suite (Bruker,2005)'
_computing_data_collection 'APEX2 Software Suite (Bruker,2005)'
_computing_data_reduction 'APEX2 Software Suite (Bruker,2005)'
_computing_molecular_graphics 'SHELXTL (Bruker, 1997)'
_computing_publication_material 'WINGX (Farrugia,1999)'
_computing_structure_refinement 'SHELXL-97 (Sheldrick, 1997)'
_computing_structure_solution 'SIR97 (Altomare,1999)'
_diffrn_ambient_temperature 293(2)
_diffrn_measured_fraction_theta_full 0.993
_diffrn_measured_fraction_theta_max 0.993
_diffrn_measurement_device_type 'Bruker APEX2 CCD area-detector diffractometer'
_diffrn_measurement_method '\f and \w scans'
_diffrn_radiation_monochromator graphite
_diffrn_radiation_source 'fine-focus sealed tube'
_diffrn_radiation_type MoK\a
_diffrn_radiation_wavelength 0.71069
_diffrn_reflns_av_R_equivalents 0.0357
_diffrn_reflns_av_sigmaI/netI 0.0533
_diffrn_reflns_limit_h_max 10
_diffrn_reflns_limit_h_min -10
_diffrn_reflns_limit_k_max 14
_diffrn_reflns_limit_k_min -14
_diffrn_reflns_limit_l_max 27
_diffrn_reflns_limit_l_min -22
_diffrn_reflns_number 9553
_diffrn_reflns_theta_full 27.40
_diffrn_reflns_theta_max 27.40
_diffrn_reflns_theta_min 3.16
_diffrn_standards_number 0
_exptl_absorpt_coefficient_mu 0.075
_exptl_absorpt_correction_T_max 0.9911
_exptl_absorpt_correction_T_min 0.9743
_exptl_absorpt_correction_type multi-scan
_exptl_absorpt_process_details 'APEX2 Software Suite (Bruker,2005)'
_exptl_crystal_colour colourless
_exptl_crystal_density_diffrn 1.143
_exptl_crystal_density_method 'not measured'
_exptl_crystal_description PRISM
_exptl_crystal_F_000 696
_exptl_crystal_size_max 0.35
_exptl_crystal_size_mid 0.21
_exptl_crystal_size_min 0.12
_refine_diff_density_max 0.208
_refine_diff_density_min -0.146
_refine_diff_density_rms 0.029
_refine_ls_extinction_method none
_refine_ls_goodness_of_fit_ref 1.002
_refine_ls_hydrogen_treatment mixed
_refine_ls_matrix_type full
_refine_ls_number_parameters 214
_refine_ls_number_reflns 4187
_refine_ls_number_restraints 1
_refine_ls_restrained_S_all 1.003
_refine_ls_R_factor_all 0.1006
_refine_ls_R_factor_gt 0.0544
_refine_ls_shift/su_max 0.000
_refine_ls_shift/su_mean 0.000
_refine_ls_structure_factor_coef Fsqd
_refine_ls_weighting_details 'calc w=1/[\s^2^(Fo^2^)+(0.0811P)^2^+0.0238P] where P=(Fo^2^+2Fc^2^)/3'
_refine_ls_weighting_scheme calc
_refine_ls_wR_factor_gt 0.1350
_refine_ls_wR_factor_ref 0.1625
_reflns_number_gt 2414
_reflns_number_total 4187
_reflns_threshold_expression >2sigma(I)
_cod_data_source_file np4003178_si_002.cif
_cod_data_source_block liunagkpyf6
_cod_depositor_comments
;
The following automatic conversions were performed:

'_symmetry_cell_setting' value 'Orthorhombic' changed to
'orthorhombic' according to
/home/saulius/struct/CIF-dictionaries/cif_core.dic dictionary named
'cif_core.dic' version 2.4.2 from 2011-04-26.

Automatic conversion script
Id: cif_fix_values 1891 2012-01-12 08:04:46Z andrius 
;
_cod_original_sg_symbol_H-M 'P2(1)2(1)2(1) '
_cod_database_code 1512273

loop_
_symmetry_equiv_pos_as_xyz
'x, y, z'
'-x+1/2, -y, z+1/2'
'x+1/2, -y+1/2, -z'
'-x, y+1/2, -z+1/2'

loop_
_atom_site_label
_atom_site_type_symbol
_atom_site_fract_x
_atom_site_fract_y
_atom_site_fract_z
_atom_site_U_iso_or_equiv
_atom_site_adp_type
_atom_site_occupancy
_atom_site_symmetry_multiplicity
_atom_site_calc_flag
_atom_site_refinement_flags
C1 C 0.3579(8) 0.6789(5) 0.8014(3) 0.163(2) Uani 1 1 d .
H1A H 0.4580 0.7051 0.7831 0.195 Uiso 1 1 calc R
H1B H 0.3271 0.7062 0.8414 0.195 Uiso 1 1 calc R
C2 C 0.2703(8) 0.6110(5) 0.7737(2) 0.1322(16) Uani 1 1 d U
H2 H 0.1729 0.5894 0.7953 0.159 Uiso 1 1 calc R
C3 C 0.3426(7) 0.4203(4) 0.7197(2) 0.1380(17) Uani 1 1 d .
H3A H 0.3582 0.3818 0.6793 0.207 Uiso 1 1 calc R
H3B H 0.2573 0.3781 0.7431 0.207 Uiso 1 1 calc R
H3C H 0.4463 0.4183 0.7430 0.207 Uiso 1 1 calc R
C4 C 0.2883(5) 0.5531(3) 0.70953(15) 0.0921(10) Uani 1 1 d U
C5 C 0.1201(4) 0.5595(3) 0.67563(16) 0.0904(10) Uani 1 1 d .
H5A H 0.1268 0.5129 0.6367 0.108 Uiso 1 1 calc R
H5B H 0.0348 0.5225 0.7022 0.108 Uiso 1 1 calc R
C6 C 0.0670(3) 0.6870(3) 0.65993(14) 0.0736(8) Uani 1 1 d .
H6A H 0.0612 0.7341 0.6987 0.088 Uiso 1 1 calc R
H6B H -0.0445 0.6854 0.6413 0.088 Uiso 1 1 calc R
C7 C 0.1892(3) 0.7485(2) 0.61362(11) 0.0540(6) Uani 1 1 d .
C8 C 0.3714(3) 0.7304(2) 0.63385(12) 0.0605(7) Uani 1 1 d .
C9 C 0.4213(4) 0.6208(3) 0.67156(15) 0.0862(10) Uani 1 1 d .
C10 C 0.4881(3) 0.8084(3) 0.61577(13) 0.0694(7) Uani 1 1 d .
H10 H 0.5987 0.7909 0.6267 0.083 Uiso 1 1 calc R
C11 C 0.4577(3) 0.9211(3) 0.57959(15) 0.0699(8) Uani 1 1 d .
H11A H 0.5367 0.9246 0.5446 0.084 Uiso 1 1 calc R
H11B H 0.4802 0.9898 0.6070 0.084 Uiso 1 1 calc R
C12 C 0.2788(3) 0.9333(2) 0.55298(12) 0.0566(6) Uani 1 1 d .
H12 H 0.2731 0.8755 0.5177 0.068 Uiso 1 1 calc R
C13 C 0.1661(3) 0.9521(3) 0.66648(12) 0.0761(8) Uani 1 1 d .
H13A H 0.1523 1.0377 0.6602 0.114 Uiso 1 1 calc R
H13B H 0.2750 0.9365 0.6844 0.114 Uiso 1 1 calc R
H13C H 0.0808 0.9230 0.6949 0.114 Uiso 1 1 calc R
C14 C 0.1505(3) 0.8864(2) 0.60239(11) 0.0533(6) Uani 1 1 d .
C15 C -0.0321(3) 0.9041(2) 0.57810(13) 0.0606(6) Uani 1 1 d .
H15 H -0.1087 0.8904 0.6138 0.073 Uiso 1 1 calc R
C16 C -0.0628(3) 1.0302(2) 0.55304(16) 0.0767(8) Uani 1 1 d .
H16A H -0.1768 1.0359 0.5370 0.092 Uiso 1 1 calc R
H16B H -0.0508 1.0883 0.5873 0.092 Uiso 1 1 calc R
C17 C 0.0590(4) 1.0611(3) 0.50080(16) 0.0794(8) Uani 1 1 d .
H17A H 0.0324 1.1410 0.4844 0.095 Uiso 1 1 calc R
H17B H 0.0452 1.0035 0.4664 0.095 Uiso 1 1 calc R
C18 C 0.2434(4) 1.0596(2) 0.52264(15) 0.0724(8) Uani 1 1 d .
C19 C 0.3546(4) 1.0718(3) 0.46344(18) 0.1002(11) Uani 1 1 d .
H19A H 0.4703 1.0771 0.4760 0.150 Uiso 1 1 calc R
H19B H 0.3237 1.1436 0.4406 0.150 Uiso 1 1 calc R
H19C H 0.3392 1.0022 0.4367 0.150 Uiso 1 1 calc R
C20 C 0.2778(5) 1.1698(3) 0.56492(19) 0.1051(12) Uani 1 1 d .
H20A H 0.2036 1.1682 0.6008 0.158 Uiso 1 1 calc R
H20B H 0.2592 1.2427 0.5411 0.158 Uiso 1 1 calc R
H20C H 0.3923 1.1676 0.5793 0.158 Uiso 1 1 calc R
O1 O 0.5684(3) 0.5902(3) 0.67234(15) 0.1319(11) Uani 1 1 d .
O2 O 0.16750(18) 0.67824(15) 0.55606(7) 0.0542(4) Uani 1 1 d .
H2A H 0.2538 0.6815 0.5349 0.081 Uiso 1 1 calc R
O3 O -0.0770(2) 0.82216(17) 0.52844(9) 0.0712(5) Uani 1 1 d .
H3 H -0.0071 0.7677 0.5264 0.107 Uiso 1 1 calc R

loop_
_atom_site_aniso_label
_atom_site_aniso_U_11
_atom_site_aniso_U_22
_atom_site_aniso_U_33
_atom_site_aniso_U_23
_atom_site_aniso_U_13
_atom_site_aniso_U_12
C1 0.223(6) 0.155(4) 0.110(3) 0.019(3) -0.039(4) -0.074(5)
C2 0.157(4) 0.165(4) 0.075(3) 0.027(3) -0.010(3) -0.035(3)
C3 0.176(5) 0.104(3) 0.134(4) 0.033(3) -0.050(3) 0.009(3)
C4 0.111(3) 0.105(2) 0.0609(18) 0.024(2) -0.0096(18) -0.001(2)
C5 0.091(2) 0.105(2) 0.075(2) 0.0317(19) 0.0064(17) -0.0127(19)
C6 0.0626(16) 0.099(2) 0.0592(15) 0.0142(16) 0.0141(13) -0.0035(16)
C7 0.0456(13) 0.0757(15) 0.0408(12) -0.0001(13) 0.0005(10) -0.0027(11)
C8 0.0505(14) 0.0843(16) 0.0468(13) -0.0053(13) -0.0033(11) 0.0028(13)
C9 0.081(2) 0.109(2) 0.069(2) 0.0049(19) -0.0186(17) 0.0152(18)
C10 0.0420(12) 0.0937(19) 0.0724(18) -0.0112(17) -0.0075(12) 0.0038(14)
C11 0.0438(13) 0.0837(18) 0.0823(18) -0.0167(17) 0.0058(13) -0.0150(13)
C12 0.0461(12) 0.0594(13) 0.0642(15) -0.0095(13) 0.0063(11) -0.0065(11)
C13 0.0645(16) 0.099(2) 0.0648(17) -0.0307(17) 0.0037(14) 0.0002(16)
C14 0.0402(12) 0.0691(14) 0.0505(13) -0.0080(12) 0.0016(10) -0.0068(10)
C15 0.0460(13) 0.0729(16) 0.0629(15) -0.0110(13) 0.0040(12) -0.0011(11)
C16 0.0584(15) 0.0720(17) 0.100(2) -0.0056(16) -0.0007(16) 0.0099(13)
C17 0.0778(19) 0.0685(16) 0.092(2) 0.0147(17) 0.0058(17) 0.0114(15)
C18 0.0668(16) 0.0611(14) 0.089(2) 0.0020(16) 0.0132(15) -0.0046(13)
C19 0.099(2) 0.088(2) 0.113(3) 0.030(2) 0.032(2) -0.0022(19)
C20 0.098(2) 0.0634(16) 0.153(4) -0.014(2) 0.012(2) -0.0166(17)
O1 0.0915(18) 0.163(3) 0.141(2) 0.041(2) -0.0132(16) 0.0408(18)
O2 0.0462(8) 0.0639(9) 0.0524(9) -0.0035(8) 0.0011(7) -0.0064(8)
O3 0.0591(11) 0.0753(11) 0.0793(12) -0.0112(11) -0.0229(9) 0.0005(9)

loop_
_atom_type_symbol
_atom_type_description
_atom_type_scat_dispersion_real
_atom_type_scat_dispersion_imag
_atom_type_scat_source
C C 0.0033 0.0016 'International Tables Vol C Tables 4.2.6.8 and 6.1.1.4'
H H 0.0000 0.0000 'International Tables Vol C Tables 4.2.6.8 and 6.1.1.4'
O O 0.0106 0.0060 'International Tables Vol C Tables 4.2.6.8 and 6.1.1.4'

loop_
_geom_angle_atom_site_label_1
_geom_angle_atom_site_label_2
_geom_angle_atom_site_label_3
_geom_angle
C2 C1 H1A 120.0
C2 C1 H1B 120.0
H1A C1 H1B 120.0
C1 C2 C4 131.3(6)
C1 C2 H2 114.4
C4 C2 H2 114.4
C4 C3 H3A 109.5
C4 C3 H3B 109.5
H3A C3 H3B 109.5
C4 C3 H3C 109.5
H3A C3 H3C 109.5
H3B C3 H3C 109.5
C2 C4 C5 108.7(4)
C2 C4 C9 109.3(3)
C5 C4 C9 110.0(2)
C2 C4 C3 107.8(3)
C5 C4 C3 110.9(3)
C9 C4 C3 110.1(4)
C6 C5 C4 113.2(3)
C6 C5 H5A 108.9
C4 C5 H5A 108.9
C6 C5 H5B 108.9
C4 C5 H5B 108.9
H5A C5 H5B 107.8
C5 C6 C7 112.0(2)
C5 C6 H6A 109.2
C7 C6 H6A 109.2
C5 C6 H6B 109.2
C7 C6 H6B 109.2
H6A C6 H6B 107.9
O2 C7 C8 106.09(18)
O2 C7 C6 102.75(19)
C8 C7 C6 111.5(2)
O2 C7 C14 111.63(18)
C8 C7 C14 110.8(2)
C6 C7 C14 113.6(2)
C10 C8 C9 119.5(2)
C10 C8 C7 120.1(2)
C9 C8 C7 120.3(2)
O1 C9 C8 119.0(3)
O1 C9 C4 121.6(3)
C8 C9 C4 119.4(3)
C8 C10 C11 125.5(2)
C8 C10 H10 117.2
C11 C10 H10 117.2
C10 C11 C12 114.5(2)
C10 C11 H11A 108.6
C12 C11 H11A 108.6
C10 C11 H11B 108.6
C12 C11 H11B 108.6
H11A C11 H11B 107.6
C11 C12 C14 109.6(2)
C11 C12 C18 113.3(2)
C14 C12 C18 117.1(2)
C11 C12 H12 105.2
C14 C12 H12 105.2
C18 C12 H12 105.2
C14 C13 H13A 109.5
C14 C13 H13B 109.5
H13A C13 H13B 109.5
C14 C13 H13C 109.5
H13A C13 H13C 109.5
H13B C13 H13C 109.5
C13 C14 C12 112.38(19)
C13 C14 C15 107.8(2)
C12 C14 C15 110.7(2)
C13 C14 C7 107.9(2)
C12 C14 C7 107.24(19)
C15 C14 C7 110.74(18)
O3 C15 C16 106.7(2)
O3 C15 C14 113.36(19)
C16 C15 C14 112.5(2)
O3 C15 H15 108.0
C16 C15 H15 108.0
C14 C15 H15 108.0
C17 C16 C15 111.1(2)
C17 C16 H16A 109.4
C15 C16 H16A 109.4
C17 C16 H16B 109.4
C15 C16 H16B 109.4
H16A C16 H16B 108.0
C16 C17 C18 113.1(3)
C16 C17 H17A 109.0
C18 C17 H17A 109.0
C16 C17 H17B 109.0
C18 C17 H17B 109.0
H17A C17 H17B 107.8
C20 C18 C19 107.4(3)
C20 C18 C17 109.6(2)
C19 C18 C17 107.8(3)
C20 C18 C12 116.0(3)
C19 C18 C12 107.9(2)
C17 C18 C12 107.8(2)
C18 C19 H19A 109.5
C18 C19 H19B 109.5
H19A C19 H19B 109.5
C18 C19 H19C 109.5
H19A C19 H19C 109.5
H19B C19 H19C 109.5
C18 C20 H20A 109.5
C18 C20 H20B 109.5
H20A C20 H20B 109.5
C18 C20 H20C 109.5
H20A C20 H20C 109.5
H20B C20 H20C 109.5
C7 O2 H2A 109.5
C15 O3 H3 109.5

loop_
_geom_bond_atom_site_label_1
_geom_bond_atom_site_label_2
_geom_bond_distance
C1 C2 1.178(6)
C1 H1A 0.9300
C1 H1B 0.9300
C2 C4 1.502(6)
C2 H2 0.9300
C3 C4 1.543(5)
C3 H3A 0.9600
C3 H3B 0.9600
C3 H3C 0.9600
C4 C5 1.518(4)
C4 C9 1.522(5)
C5 C6 1.505(5)
C5 H5A 0.9700
C5 H5B 0.9700
C6 C7 1.535(3)
C6 H6A 0.9700
C6 H6B 0.9700
C7 O2 1.450(3)
C7 C8 1.525(3)
C7 C14 1.571(3)
C8 C10 1.322(4)
C8 C9 1.500(4)
C9 O1 1.219(4)
C10 C11 1.479(4)
C10 H10 0.9300
C11 C12 1.536(3)
C11 H11A 0.9700
C11 H11B 0.9700
C12 C14 1.547(3)
C12 C18 1.558(4)
C12 H12 0.9800
C13 C14 1.538(3)
C13 H13A 0.9600
C13 H13B 0.9600
C13 H13C 0.9600
C14 C15 1.552(3)
C15 O3 1.428(3)
C15 C16 1.509(4)
C15 H15 0.9800
C16 C17 1.505(4)
C16 H16A 0.9700
C16 H16B 0.9700
C17 C18 1.537(4)
C17 H17A 0.9700
C17 H17B 0.9700
C18 C20 1.533(4)
C18 C19 1.535(4)
C19 H19A 0.9600
C19 H19B 0.9600
C19 H19C 0.9600
C20 H20A 0.9600
C20 H20B 0.9600
C20 H20C 0.9600
O2 H2A 0.8200
O3 H3 0.8200

loop_
_geom_hbond_atom_site_label_D
_geom_hbond_atom_site_label_H
_geom_hbond_atom_site_label_A
_geom_hbond_distance_DH
_geom_hbond_distance_HA
_geom_hbond_distance_DA
_geom_hbond_angle_DHA
_geom_hbond_site_symmetry_A
O2 H2A O3 0.82 1.90 2.703(2) 167.7 3_566
O3 H3 O2 0.82 1.82 2.577(2) 154.0 .

loop_
_geom_torsion_atom_site_label_1
_geom_torsion_atom_site_label_2
_geom_torsion_atom_site_label_3
_geom_torsion_atom_site_label_4
_geom_torsion
C1 C2 C4 C5 -136.2(6)
C1 C2 C4 C9 -16.1(7)
C1 C2 C4 C3 103.6(6)
C2 C4 C5 C6 66.2(4)
C9 C4 C5 C6 -53.5(4)
C3 C4 C5 C6 -175.5(3)
C4 C5 C6 C7 63.1(3)
C5 C6 C7 O2 66.2(3)
C5 C6 C7 C8 -47.0(3)
C5 C6 C7 C14 -173.1(2)
O2 C7 C8 C10 93.5(3)
C6 C7 C8 C10 -155.4(3)
C14 C7 C8 C10 -27.8(3)
O2 C7 C8 C9 -83.4(3)
C6 C7 C8 C9 27.8(3)
C14 C7 C8 C9 155.3(2)
C10 C8 C9 O1 -17.0(4)
C7 C8 C9 O1 159.9(3)
C10 C8 C9 C4 161.1(3)
C7 C8 C9 C4 -22.0(4)
C2 C4 C9 O1 91.7(5)
C5 C4 C9 O1 -149.1(4)
C3 C4 C9 O1 -26.5(5)
C2 C4 C9 C8 -86.3(4)
C5 C4 C9 C8 32.9(4)
C3 C4 C9 C8 155.4(3)
C9 C8 C10 C11 -178.8(3)
C7 C8 C10 C11 4.3(4)
C8 C10 C11 C12 -10.3(4)
C10 C11 C12 C14 39.7(3)
C10 C11 C12 C18 172.6(2)
C11 C12 C14 C13 56.4(3)
C18 C12 C14 C13 -74.5(3)
C11 C12 C14 C15 177.0(2)
C18 C12 C14 C15 46.1(3)
C11 C12 C14 C7 -62.1(2)
C18 C12 C14 C7 167.0(2)
O2 C7 C14 C13 176.60(17)
C8 C7 C14 C13 -65.4(2)
C6 C7 C14 C13 61.0(3)
O2 C7 C14 C12 -62.1(2)
C8 C7 C14 C12 55.9(2)
C6 C7 C14 C12 -177.7(2)
O2 C7 C14 C15 58.8(2)
C8 C7 C14 C15 176.78(19)
C6 C7 C14 C15 -56.8(3)
C13 C14 C15 O3 -164.1(2)
C12 C14 C15 O3 72.6(2)
C7 C14 C15 O3 -46.2(3)
C13 C14 C15 C16 74.8(3)
C12 C14 C15 C16 -48.5(3)
C7 C14 C15 C16 -167.3(2)
O3 C15 C16 C17 -68.0(3)
C14 C15 C16 C17 56.9(3)
C15 C16 C17 C18 -61.4(3)
C16 C17 C18 C20 -72.4(3)
C16 C17 C18 C19 171.0(3)
C16 C17 C18 C12 54.7(3)
C11 C12 C18 C20 -54.3(3)
C14 C12 C18 C20 74.9(3)
C11 C12 C18 C19 66.3(3)
C14 C12 C18 C19 -164.5(2)
C11 C12 C18 C17 -177.6(2)
C14 C12 C18 C17 -48.4(3)
